data_4026431
loop_
_publ_author_name
'Alexander F. Khlebnikov'
'Mikhail S. Novikov'
'Petr P. Petrovskii'
'Helen Stoeckli-Evans'

_publ_section_title
;
 An Aza Cyclopropylcarbinyl-Homoallyl Radical Rearrangement-Radical
 Cyclization Cascade. Synthesis of Dibenzoimidazoazepine and Oxazepine
 Derivatives
;
_journal_name_full 'Journal of Organic Chemistry'
_journal_page_first 5384
_journal_page_last 5391
_journal_paper_doi 10.1021/jo200788k
_journal_volume 76
_journal_year 2011
_chemical_formula_moiety 'C28 H22 N2 O, C H4 O'
_chemical_formula_sum 'C29 H26 N2 O2'
_chemical_formula_weight 434.52
_space_group_IT_number 14
_symmetry_cell_setting monoclinic
_symmetry_space_group_name_Hall '-P 2yn'
_symmetry_space_group_name_H-M 'P 1 21/n 1'
_atom_sites_solution_hydrogens geom
_atom_sites_solution_primary direct
_atom_sites_solution_secondary difmap
_audit_creation_method SHELXL-97
_cell_angle_alpha 90.00
_cell_angle_beta 94.271(7)
_cell_angle_gamma 90.00
_cell_formula_units_Z 4
_cell_length_a 12.4719(7)
_cell_length_b 11.9181(9)
_cell_length_c 15.2769(10)
_cell_measurement_reflns_used 7264
_cell_measurement_temperature 173(2)
_cell_measurement_theta_max 25.95
_cell_measurement_theta_min 2.10
_cell_volume 2264.5(3)
_computing_cell_refinement 'CELL in IPDS-I (Stoe & Cie, 2000)'
_computing_data_collection 'EXPOSE in IPDS-I (Stoe & Cie, 2000)'
_computing_data_reduction 'INTEGRATE in IPDS-I (Stoe & Cie, 2000)'
_computing_molecular_graphics 'PLATON (Spek, 2009)'
_computing_publication_material SHELXL-97
_computing_structure_refinement 'SHELXL-97 (Sheldrick, 2008)'
_computing_structure_solution 'SHELXS-97 (Sheldrick, 2008)'
_diffrn_ambient_temperature 173(2)
_diffrn_measured_fraction_theta_full 0.994
_diffrn_measured_fraction_theta_max 0.987
_diffrn_measurement_device_type 'STOE IPDS'
_diffrn_measurement_method 'phi rotation'
_diffrn_radiation_monochromator graphite
_diffrn_radiation_source 'fine-focus sealed tube'
_diffrn_radiation_type MoK\a
_diffrn_radiation_wavelength 0.71073
_diffrn_reflns_av_R_equivalents 0.0477
_diffrn_reflns_av_sigmaI/netI 0.0823
_diffrn_reflns_limit_h_max 15
_diffrn_reflns_limit_h_min -14
_diffrn_reflns_limit_k_max 14
_diffrn_reflns_limit_k_min -14
_diffrn_reflns_limit_l_max 18
_diffrn_reflns_limit_l_min -18
_diffrn_reflns_number 16666
_diffrn_reflns_theta_full 25.00
_diffrn_reflns_theta_max 26.01
_diffrn_reflns_theta_min 2.04
_diffrn_standards_decay_% 0
_diffrn_standards_number 0
_exptl_absorpt_coefficient_mu 0.080
_exptl_absorpt_correction_type none
_exptl_crystal_colour colourless
_exptl_crystal_density_diffrn 1.275
_exptl_crystal_description rod
_exptl_crystal_F_000 920
_exptl_crystal_size_max 0.30
_exptl_crystal_size_mid 0.23
_exptl_crystal_size_min 0.15
_refine_diff_density_max 0.202
_refine_diff_density_min -0.170
_refine_diff_density_rms 0.036
_refine_ls_extinction_coef 0.0083(6)
_refine_ls_extinction_expression Fc^*^=kFc[1+0.001xFc^2^\l^3^/sin(2\q)]^-1/4^
_refine_ls_extinction_method SHELXL
_refine_ls_goodness_of_fit_ref 0.771
_refine_ls_hydrogen_treatment constr
_refine_ls_matrix_type full
_refine_ls_number_parameters 301
_refine_ls_number_reflns 4405
_refine_ls_number_restraints 0
_refine_ls_restrained_S_all 0.771
_refine_ls_R_factor_all 0.0784
_refine_ls_R_factor_gt 0.0336
_refine_ls_shift/su_max 0.000
_refine_ls_shift/su_mean 0.000
_refine_ls_structure_factor_coef Fsqd
_refine_ls_weighting_details 'calc w=1/[\s^2^(Fo^2^)+(0.0368P)^2^] where P=(Fo^2^+2Fc^2^)/3'
_refine_ls_weighting_scheme calc
_refine_ls_wR_factor_gt 0.0674
_refine_ls_wR_factor_ref 0.0748
_reflns_number_gt 2316
_reflns_number_total 4405
_reflns_threshold_expression I>2\s(I)
_cod_data_source_file jo200788k_si_001_1.cif
_cod_data_source_block trans-4a
_cod_original_sg_symbol_H-M 'P 21/n'
_cod_database_code 4026431

loop_
_symmetry_equiv_pos_site_id
_symmetry_equiv_pos_as_xyz
1 x,y,z
2 1/2-x,1/2+y,1/2-z
3 -x,-y,-z
4 1/2+x,1/2-y,1/2+z

loop_
_atom_site_aniso_label
_atom_site_aniso_U_11
_atom_site_aniso_U_22
_atom_site_aniso_U_33
_atom_site_aniso_U_23
_atom_site_aniso_U_13
_atom_site_aniso_U_12
O1 0.0391(8) 0.0321(6) 0.0300(6) -0.0053(5) -0.0036(5) 0.0059(6)
N1 0.0256(9) 0.0229(7) 0.0232(7) 0.0008(5) -0.0013(6) -0.0024(6)
N2 0.0255(9) 0.0250(7) 0.0277(7) 0.0001(6) -0.0008(6) -0.0020(6)
C1 0.0292(11) 0.0300(9) 0.0222(8) 0.0002(7) 0.0022(7) 0.0002(8)
C2 0.0233(11) 0.0312(9) 0.0205(8) 0.0008(7) 0.0025(7) -0.0024(8)
C3 0.0241(11) 0.0267(8) 0.0228(8) 0.0018(7) 0.0008(7) 0.0001(7)
C4 0.0264(10) 0.0238(8) 0.0221(8) 0.0020(6) 0.0014(7) -0.0008(7)
C5 0.0245(10) 0.0212(8) 0.0254(8) -0.0010(6) 0.0033(7) -0.0006(7)
C6 0.0236(11) 0.0270(9) 0.0244(8) -0.0012(7) -0.0002(7) -0.0013(7)
C7 0.0432(12) 0.0273(9) 0.0294(9) 0.0010(7) 0.0049(8) 0.0040(8)
C8 0.0488(14) 0.0412(11) 0.0259(9) 0.0014(8) 0.0073(8) 0.0022(9)
C9 0.0495(14) 0.0362(10) 0.0292(10) 0.0067(8) 0.0013(8) -0.0073(9)
C10 0.0750(17) 0.0255(9) 0.0369(10) 0.0035(8) 0.0044(10) 0.0013(10)
C11 0.0552(14) 0.0268(10) 0.0300(9) -0.0017(7) 0.0059(9) 0.0037(9)
C12 0.0241(11) 0.0312(9) 0.0312(9) -0.0007(7) 0.0018(7) -0.0012(8)
C13 0.0282(11) 0.0225(8) 0.0242(8) 0.0021(6) -0.0025(7) 0.0007(7)
C14 0.0299(11) 0.0313(9) 0.0335(9) -0.0010(7) 0.0047(8) -0.0017(8)
C15 0.0326(12) 0.0305(9) 0.0438(10) 0.0017(8) -0.0005(8) -0.0071(8)
C16 0.0463(14) 0.0255(9) 0.0364(10) -0.0030(8) -0.0059(9) -0.0065(9)
C17 0.0459(13) 0.0302(9) 0.0325(9) -0.0066(8) 0.0058(8) -0.0009(9)
C18 0.0285(11) 0.0278(9) 0.0318(9) -0.0012(7) 0.0015(8) -0.0005(8)
C19 0.0239(11) 0.0258(8) 0.0284(8) 0.0005(7) 0.0038(7) -0.0014(7)
C20 0.0238(11) 0.0305(9) 0.0266(8) 0.0022(7) 0.0047(7) -0.0011(8)
C21 0.0321(11) 0.0271(9) 0.0353(10) -0.0062(7) 0.0071(8) -0.0040(8)
C22 0.0322(12) 0.0247(9) 0.0473(11) 0.0021(8) 0.0079(9) 0.0029(8)
C23 0.0368(13) 0.0316(10) 0.0445(11) 0.0064(8) -0.0025(9) 0.0037(8)
C24 0.0352(12) 0.0293(9) 0.0338(9) 0.0010(8) -0.0032(8) 0.0025(8)
C25 0.0280(11) 0.0336(9) 0.0269(9) 0.0004(7) 0.0021(8) 0.0005(8)
C26 0.0273(12) 0.0444(11) 0.0302(9) 0.0066(8) 0.0025(8) 0.0028(8)
C27 0.0248(12) 0.0503(12) 0.0324(10) 0.0040(8) -0.0017(8) -0.0069(9)
C28 0.0347(12) 0.0378(10) 0.0276(9) 0.0002(8) 0.0004(8) -0.0087(9)
O2 0.0500(10) 0.0449(7) 0.0304(6) -0.0041(6) -0.0016(6) 0.0006(7)
C29 0.0448(14) 0.0508(12) 0.0383(11) -0.0036(9) -0.0052(9) -0.0031(10)

loop_
_atom_site_label
_atom_site_type_symbol
_atom_site_thermal_displace_type
_atom_site_fract_x
_atom_site_fract_y
_atom_site_fract_z
_atom_site_occupancy
_atom_site_U_iso_or_equiv
_atom_site_calc_flag
_atom_site_refinement_flags
O1 O Uani 0.43152(10) 0.73101(9) 0.18786(7) 1.000 0.0340(4) . .
N1 N Uani 0.48626(11) 0.94708(10) 0.25188(8) 1.000 0.0241(4) . .
N2 N Uani 0.61389(11) 0.94718(10) 0.37352(8) 1.000 0.0262(4) . .
C1 C Uani 0.35452(14) 0.81512(13) 0.18971(10) 1.000 0.0271(5) . .
C2 C Uani 0.38096(13) 0.92443(12) 0.21513(9) 1.000 0.0250(5) . .
C3 C Uani 0.51678(13) 0.88944(12) 0.33599(9) 1.000 0.0246(5) . .
C4 C Uani 0.61883(13) 1.05563(12) 0.32537(9) 1.000 0.0241(5) . .
C5 C Uani 0.51615(13) 1.06551(12) 0.26628(9) 1.000 0.0236(5) . .
C6 C Uani 0.52952(13) 1.13013(13) 0.18250(10) 1.000 0.0251(5) . .
C7 C Uani 0.56515(15) 1.07938(13) 0.10856(10) 1.000 0.0332(6) . .
C8 C Uani 0.58282(16) 1.14143(14) 0.03458(11) 1.000 0.0384(7) . .
C9 C Uani 0.56552(16) 1.25470(14) 0.03302(11) 1.000 0.0384(7) . .
C10 C Uani 0.52896(17) 1.30647(14) 0.10569(11) 1.000 0.0458(7) . .
C11 C Uani 0.51059(16) 1.24460(13) 0.17988(11) 1.000 0.0372(6) . .
C12 C Uani 0.69289(14) 0.96304(13) 0.30655(10) 1.000 0.0289(6) . .
C13 C Uani 0.65965(14) 1.15605(12) 0.37584(10) 1.000 0.0252(5) . .
C14 C Uani 0.75977(14) 1.19990(13) 0.36195(11) 1.000 0.0315(6) . .
C15 C Uani 0.80273(16) 1.28775(14) 0.41250(11) 1.000 0.0358(6) . .
C16 C Uani 0.74448(16) 1.33422(14) 0.47628(11) 1.000 0.0365(6) . .
C17 C Uani 0.64252(16) 1.29418(13) 0.48883(11) 1.000 0.0361(6) . .
C18 C Uani 0.60013(14) 1.20515(13) 0.43905(10) 1.000 0.0294(6) . .
C19 C Uani 0.53849(13) 0.76560(12) 0.32784(10) 1.000 0.0259(5) . .
C20 C Uani 0.49709(13) 0.69676(13) 0.26030(10) 1.000 0.0268(5) . .
C21 C Uani 0.52292(14) 0.58332(13) 0.25785(11) 1.000 0.0313(6) . .
C22 C Uani 0.58961(14) 0.53577(14) 0.32367(11) 1.000 0.0345(6) . .
C23 C Uani 0.63059(15) 0.60198(14) 0.39271(12) 1.000 0.0379(7) . .
C24 C Uani 0.60539(14) 0.71456(13) 0.39391(11) 1.000 0.0331(6) . .
C25 C Uani 0.30203(14) 1.00649(14) 0.19991(10) 1.000 0.0295(6) . .
C26 C Uani 0.20147(15) 0.97926(15) 0.16142(10) 1.000 0.0340(6) . .
C27 C Uani 0.17592(15) 0.87017(15) 0.13928(11) 1.000 0.0360(7) . .
C28 C Uani 0.25309(15) 0.78749(15) 0.15286(10) 1.000 0.0335(6) . .
O2 O Uani 0.83077(11) 0.45907(10) 0.94107(7) 1.000 0.0420(5) . .
C29 C Uani 0.73167(16) 0.51820(16) 0.92680(12) 1.000 0.0451(7) . .
H3 H Uiso 0.45790 0.90020 0.37620 1.000 0.0300 calc R
H5 H Uiso 0.46000 1.10310 0.29940 1.000 0.0280 calc R
H7 H Uiso 0.57760 1.00070 0.10860 1.000 0.0400 calc R
H8 H Uiso 0.60720 1.10510 -0.01560 1.000 0.0460 calc R
H9 H Uiso 0.57860 1.29730 -0.01770 1.000 0.0460 calc R
H10 H Uiso 0.51630 1.38510 0.10490 1.000 0.0550 calc R
H11 H Uiso 0.48470 1.28110 0.22940 1.000 0.0450 calc R
H12A H Uiso 0.76960 0.97120 0.32740 1.000 0.0350 calc R
H12B H Uiso 0.67990 0.92290 0.25000 1.000 0.0350 calc R
H14 H Uiso 0.79960 1.16920 0.31700 1.000 0.0380 calc R
H15 H Uiso 0.87230 1.31580 0.40310 1.000 0.0430 calc R
H16 H Uiso 0.77410 1.39370 0.51170 1.000 0.0440 calc R
H17 H Uiso 0.60140 1.32780 0.53170 1.000 0.0430 calc R
H18 H Uiso 0.53030 1.17770 0.44820 1.000 0.0350 calc R
H21 H Uiso 0.49440 0.53820 0.21040 1.000 0.0380 calc R
H22 H Uiso 0.60730 0.45830 0.32170 1.000 0.0410 calc R
H23 H Uiso 0.67580 0.57000 0.43900 1.000 0.0460 calc R
H24 H Uiso 0.63450 0.75920 0.44140 1.000 0.0400 calc R
H25 H Uiso 0.31750 1.08200 0.21620 1.000 0.0350 calc R
H26 H Uiso 0.14940 1.03670 0.15010 1.000 0.0410 calc R
H27 H Uiso 0.10580 0.85180 0.11490 1.000 0.0430 calc R
H28 H Uiso 0.23660 0.71200 0.13700 1.000 0.0400 calc R
H2 H Uiso 0.84690 0.45310 0.99530 1.000 0.0630 calc R
H29A H Uiso 0.67850 0.48580 0.96360 1.000 0.0680 calc R
H29B H Uiso 0.70550 0.51210 0.86490 1.000 0.0680 calc R
H29C H Uiso 0.74290 0.59740 0.94210 1.000 0.0680 calc R

loop_
_atom_type_symbol
_atom_type_description
_atom_type_scat_dispersion_real
_atom_type_scat_dispersion_imag
_atom_type_scat_source
C C 0.0033 0.0016 'International Tables Vol C Tables 4.2.6.8 and 6.1.1.4'
H H 0.0000 0.0000 'International Tables Vol C Tables 4.2.6.8 and 6.1.1.4'
N N 0.0061 0.0033 'International Tables Vol C Tables 4.2.6.8 and 6.1.1.4'
O O 0.0106 0.0060 'International Tables Vol C Tables 4.2.6.8 and 6.1.1.4'

loop_
_geom_angle_atom_site_label_1
_geom_angle_atom_site_label_2
_geom_angle_atom_site_label_3
_geom_angle
_geom_angle_publ_flag
C1 O1 C20 124.26(12) yes
C29 O2 H2 109.00 no
C2 N1 C3 115.25(12) yes
C3 N1 C5 105.61(11) yes
C2 N1 C5 117.34(12) yes
C3 N2 C4 106.04(11) yes
C3 N2 C12 111.12(11) yes
C4 N2 C12 59.71(10) yes
O1 C1 C2 122.07(15) yes
O1 C1 C28 115.57(14) yes
C2 C1 C28 121.73(15) no
N1 C2 C25 123.71(13) yes
C1 C2 C25 117.40(15) no
N1 C2 C1 118.86(14) yes
N1 C3 N2 105.78(11) yes
N1 C3 C19 114.74(12) yes
N2 C3 C19 110.02(13) yes
N2 C4 C5 107.29(12) yes
N2 C4 C12 59.94(10) yes
C5 C4 C12 116.99(12) no
C5 C4 C13 119.08(13) no
C12 C4 C13 120.27(14) no
N2 C4 C13 117.74(12) yes
N1 C5 C6 113.84(12) yes
C4 C5 C6 113.69(13) no
N1 C5 C4 102.00(11) yes
C5 C6 C11 119.77(14) no
C7 C6 C11 118.14(15) no
C5 C6 C7 122.03(14) no
C6 C7 C8 120.95(15) no
C7 C8 C9 120.54(16) no
C8 C9 C10 119.32(16) no
C9 C10 C11 120.39(16) no
C6 C11 C10 120.65(16) no
N2 C12 C4 60.36(10) yes
C4 C13 C18 121.14(15) no
C14 C13 C18 118.81(14) no
C4 C13 C14 120.02(14) no
C13 C14 C15 121.05(16) no
C14 C15 C16 119.80(18) no
C15 C16 C17 119.90(16) no
C16 C17 C18 120.27(16) no
C13 C18 C17 120.09(16) no
C3 C19 C24 117.84(13) no
C20 C19 C24 116.62(14) no
C3 C19 C20 125.54(14) no
O1 C20 C19 125.72(14) yes
O1 C20 C21 112.86(13) yes
C19 C20 C21 121.38(15) no
C20 C21 C22 120.56(15) no
C21 C22 C23 119.34(15) no
C22 C23 C24 119.56(16) no
C19 C24 C23 122.52(15) no
C2 C25 C26 120.83(15) no
C25 C26 C27 120.83(17) no
C26 C27 C28 119.42(17) no
C1 C28 C27 119.74(16) no
N1 C3 H3 109.00 no
C19 C3 H3 109.00 no
N2 C3 H3 109.00 no
C4 C5 H5 109.00 no
C6 C5 H5 109.00 no
N1 C5 H5 109.00 no
C8 C7 H7 120.00 no
C6 C7 H7 120.00 no
C7 C8 H8 120.00 no
C9 C8 H8 120.00 no
C10 C9 H9 120.00 no
C8 C9 H9 120.00 no
C9 C10 H10 120.00 no
C11 C10 H10 120.00 no
C6 C11 H11 120.00 no
C10 C11 H11 120.00 no
N2 C12 H12B 118.00 no
C4 C12 H12A 118.00 no
C4 C12 H12B 118.00 no
H12A C12 H12B 115.00 no
N2 C12 H12A 118.00 no
C13 C14 H14 119.00 no
C15 C14 H14 120.00 no
C14 C15 H15 120.00 no
C16 C15 H15 120.00 no
C17 C16 H16 120.00 no
C15 C16 H16 120.00 no
C16 C17 H17 120.00 no
C18 C17 H17 120.00 no
C17 C18 H18 120.00 no
C13 C18 H18 120.00 no
C20 C21 H21 120.00 no
C22 C21 H21 120.00 no
C23 C22 H22 120.00 no
C21 C22 H22 120.00 no
C22 C23 H23 120.00 no
C24 C23 H23 120.00 no
C23 C24 H24 119.00 no
C19 C24 H24 119.00 no
C2 C25 H25 120.00 no
C26 C25 H25 120.00 no
C27 C26 H26 120.00 no
C25 C26 H26 120.00 no
C26 C27 H27 120.00 no
C28 C27 H27 120.00 no
C1 C28 H28 120.00 no
C27 C28 H28 120.00 no
O2 C29 H29A 109.00 no
O2 C29 H29B 109.00 no
O2 C29 H29C 109.00 no
H29A C29 H29B 109.00 no
H29A C29 H29C 109.00 no
H29B C29 H29C 109.00 no

loop_
_geom_bond_atom_site_label_1
_geom_bond_atom_site_label_2
_geom_bond_distance
_geom_bond_publ_flag
O1 C1 1.390(2) yes
O1 C20 1.3876(19) yes
O2 C29 1.425(2) yes
O2 H2 0.8400 no
N1 C2 1.415(2) yes
N1 C3 1.4816(19) yes
N1 C5 1.4722(19) yes
N2 C3 1.472(2) yes
N2 C12 1.484(2) yes
N2 C4 1.4907(19) yes
C1 C28 1.386(2) no
C1 C2 1.392(2) no
C2 C25 1.395(2) no
C3 C19 1.507(2) no
C4 C5 1.515(2) no
C4 C13 1.493(2) no
C4 C12 1.481(2) no
C5 C6 1.514(2) no
C6 C11 1.385(2) no
C6 C7 1.384(2) no
C7 C8 1.382(2) no
C8 C9 1.367(2) no
C9 C10 1.377(2) no
C10 C11 1.385(2) no
C13 C18 1.390(2) no
C13 C14 1.385(2) no
C14 C15 1.385(2) no
C15 C16 1.375(3) no
C16 C17 1.385(3) no
C17 C18 1.387(2) no
C19 C24 1.400(2) no
C19 C20 1.387(2) no
C20 C21 1.391(2) no
C21 C22 1.378(2) no
C22 C23 1.384(2) no
C23 C24 1.379(2) no
C25 C26 1.384(2) no
C26 C27 1.375(3) no
C27 C28 1.382(3) no
C3 H3 1.0000 no
C5 H5 1.0000 no
C7 H7 0.9500 no
C8 H8 0.9500 no
C9 H9 0.9500 no
C10 H10 0.9500 no
C11 H11 0.9500 no
C12 H12B 0.9900 no
C12 H12A 0.9900 no
C14 H14 0.9500 no
C15 H15 0.9500 no
C16 H16 0.9500 no
C17 H17 0.9500 no
C18 H18 0.9500 no
C21 H21 0.9500 no
C22 H22 0.9500 no
C23 H23 0.9500 no
C24 H24 0.9500 no
C25 H25 0.9500 no
C26 H26 0.9500 no
C27 H27 0.9500 no
C28 H28 0.9500 no
C29 H29A 0.9800 no
C29 H29B 0.9800 no
C29 H29C 0.9800 no

loop_
_geom_hbond_atom_site_label_D
_geom_hbond_atom_site_label_H
_geom_hbond_atom_site_label_A
_geom_hbond_distance_DH
_geom_hbond_distance_HA
_geom_hbond_distance_DA
_geom_hbond_angle_DHA
_geom_hbond_site_symmetry_A
_geom_hbond_publ_flag
O2 H2 N2 0.84 2.03 2.8685(16) 177 2_646 yes
C3 H3 O2 1.00 2.56 3.431(2) 146 4_464 yes
C24 H24 N2 0.95 2.47 2.793(2) 100 . yes
C28 H28 O2 0.95 2.48 3.401(2) 164 3_666 yes

loop_
_geom_torsion_atom_site_label_1
_geom_torsion_atom_site_label_2
_geom_torsion_atom_site_label_3
_geom_torsion_atom_site_label_4
_geom_torsion
_geom_torsion_publ_flag
C20 O1 C1 C2 59.1(2) no
C20 O1 C1 C28 -129.80(16) no
C1 O1 C20 C19 -34.8(2) no
C1 O1 C20 C21 147.82(15) no
C3 N1 C2 C1 -63.16(17) no
C3 N1 C2 C25 119.07(15) no
C5 N1 C2 C1 171.48(13) no
C5 N1 C2 C25 -6.3(2) no
C2 N1 C3 N2 -164.87(12) no
C2 N1 C3 C19 73.67(17) no
C5 N1 C3 N2 -33.64(15) no
C5 N1 C3 C19 -155.10(13) no
C2 N1 C5 C4 166.27(12) no
C2 N1 C5 C6 -70.85(17) no
C3 N1 C5 C4 36.25(14) no
C3 N1 C5 C6 159.14(13) no
C4 N2 C3 N1 16.30(14) no
C4 N2 C3 C19 140.76(12) no
C12 N2 C3 N1 -46.85(15) no
C12 N2 C3 C19 77.61(14) no
C3 N2 C4 C5 6.22(15) no
C3 N2 C4 C12 -105.44(13) no
C3 N2 C4 C13 143.84(14) no
C12 N2 C4 C5 111.66(13) no
C12 N2 C4 C13 -110.72(16) no
C3 N2 C12 C4 96.74(13) no
O1 C1 C2 N1 -9.1(2) no
O1 C1 C2 C25 168.82(14) no
C28 C1 C2 N1 -179.62(14) no
C28 C1 C2 C25 -1.7(2) no
O1 C1 C28 C27 -170.02(14) no
C2 C1 C28 C27 1.1(2) no
N1 C2 C25 C26 178.13(14) no
C1 C2 C25 C26 0.3(2) no
N1 C3 C19 C20 -24.7(2) no
N1 C3 C19 C24 155.75(14) no
N2 C3 C19 C20 -143.82(15) no
N2 C3 C19 C24 36.64(19) no
N2 C4 C5 N1 -26.12(14) no
N2 C4 C5 C6 -149.10(12) no
C12 C4 C5 N1 38.40(16) no
C12 C4 C5 C6 -84.59(16) no
C13 C4 C5 N1 -163.07(13) no
C13 C4 C5 C6 73.95(17) no
C5 C4 C12 N2 -95.19(14) no
C13 C4 C12 N2 106.55(14) no
N2 C4 C13 C14 108.33(17) no
N2 C4 C13 C18 -69.7(2) no
C5 C4 C13 C14 -119.10(17) no
C5 C4 C13 C18 62.83(19) no
C12 C4 C13 C14 38.7(2) no
C12 C4 C13 C18 -139.35(16) no
N1 C5 C6 C7 -31.4(2) no
N1 C5 C6 C11 151.68(16) no
C4 C5 C6 C7 84.88(19) no
C4 C5 C6 C11 -92.09(18) no
C5 C6 C7 C8 -176.12(16) no
C11 C6 C7 C8 0.9(3) no
C5 C6 C11 C10 175.86(17) no
C7 C6 C11 C10 -1.2(3) no
C6 C7 C8 C9 0.1(3) no
C7 C8 C9 C10 -0.8(3) no
C8 C9 C10 C11 0.5(3) no
C9 C10 C11 C6 0.6(3) no
C4 C13 C14 C15 -175.16(15) no
C18 C13 C14 C15 3.0(2) no
C4 C13 C18 C17 176.09(14) no
C14 C13 C18 C17 -2.0(2) no
C13 C14 C15 C16 -1.5(3) no
C14 C15 C16 C17 -1.0(3) no
C15 C16 C17 C18 1.9(3) no
C16 C17 C18 C13 -0.4(2) no
C3 C19 C20 O1 2.0(3) no
C3 C19 C20 C21 179.16(15) no
C24 C19 C20 O1 -178.44(15) no
C24 C19 C20 C21 -1.3(2) no
C3 C19 C24 C23 -179.86(16) no
C20 C19 C24 C23 0.6(3) no
O1 C20 C21 C22 178.42(15) no
C19 C20 C21 C22 0.9(3) no
C20 C21 C22 C23 0.2(3) no
C21 C22 C23 C24 -0.9(3) no
C22 C23 C24 C19 0.6(3) no
C2 C25 C26 C27 1.7(2) no
C25 C26 C27 C28 -2.3(2) no
C26 C27 C28 C1 1.0(2) no
